data_9016393
loop_
_publ_author_name
'Choisnet, J.'
'Hervieu, M.'
'Raveau, B.'
'Tarte, P.'

_publ_section_title
;
 Two Polymorphous Lithium Stannoferrites LiFeSnO4: A Ramsdellite-
 Type and a Hexagonal Close-Packed Structure
 _cod_database_code 1001219
;
_journal_name_full 'Journal of Solid State Chemistry'
_journal_page_first 344
_journal_page_last 351
_journal_paper_doi 10.1016/0022-4596(81)90401-1
_journal_volume 40
_journal_year 1981
_chemical_formula_sum 'Fe0.5 Li0.5 O2 Sn0.5'
_space_group_IT_number 62
_symmetry_space_group_name_Hall '-P 2n 2a'
_symmetry_space_group_name_H-M 'P m c n'
_cell_angle_alpha 90
_cell_angle_beta 90
_cell_angle_gamma 90
_cell_length_a 3.066
_cell_length_b 5.066
_cell_length_c 9.874
_cell_formula_units_Z 4
_cell_volume 153.366
_database_code_amcsd 0013458
_exptl_crystal_density_diffrn 5.316
_cod_duplicate_entry 1001219
_cod_original_formula_sum 'Li.5 (Fe.5 Sn.5) O2'
_cod_database_code 9016393
_amcsd_formula_title LiFeSnO4

loop_
_space_group_symop_operation_xyz
x,y,z
1/2-x,y,z
1/2+x,-y,-z
1/2+x,1/2+y,1/2-z
1/2-x,1/2-y,1/2+z
x,1/2-y,1/2+z
-x,1/2+y,1/2-z
-x,-y,-z

loop_
_atom_site_label
_atom_site_fract_x
_atom_site_fract_y
_atom_site_fract_z
_atom_site_occupancy
Li1 0.25000 0.86000 0.44000 0.25000
Li2 0.25000 0.97000 0.57000 0.25000
Fe1 0.25000 0.98100 0.14180 0.50000
Sn1 0.25000 0.98100 0.14180 0.50000
O1 0.25000 0.68700 0.28400 1.00000
O2 0.25000 0.21200 -0.04000 1.00000

loop_
_cod_related_entry_id
_cod_related_entry_database
_cod_related_entry_code
1 AMCSD 0013458
